data_7026858
loop_
_publ_author_name
'Son, Jung-Ho'
'Pudenz, Michael A.'
'Hoefelmeyer, James D.'

_publ_section_title
;
 Reactivity of the bifunctional ambiphilic molecule
 8-(dimesitylboryl)quinoline: hydrolysis and coordination to Cu(I), Ag(I)
 and Pd(II).
;
_journal_issue 45
_journal_name_full 'Dalton transactions (Cambridge, England : 2003)'
_journal_page_first 11081
_journal_page_last 11090
_journal_paper_doi 10.1039/c0dt00798f
_journal_volume 39
_journal_year 2010
_chemical_formula_moiety 'C27 H27 B Cl N Pd, 1/4(C3)'
_chemical_formula_sum 'C27.75 H27 B Cl N Pd'
_chemical_formula_weight 527.16
_chemical_melting_point 577
_chemical_name_common 8-(dimesitylboryl)quinoline-PdCl
_chemical_name_systematic 8-(dimesitylboryl)quinoline-PdCl
_space_group_IT_number 14
_symmetry_cell_setting monoclinic
_symmetry_Int_Tables_number 14
_symmetry_space_group_name_Hall '-P 2yn'
_symmetry_space_group_name_H-M 'P 1 21/n 1'
_atom_sites_solution_hydrogens geom
_atom_sites_solution_primary direct
_atom_sites_solution_secondary difmap
_audit_creation_method SHELXL-97
_cell_angle_alpha 90.00
_cell_angle_beta 95.0590(10)
_cell_angle_gamma 90.00
_cell_formula_units_Z 8
_cell_length_a 19.6288(17)
_cell_length_b 7.8832(7)
_cell_length_c 31.428(3)
_cell_measurement_reflns_used 9813
_cell_measurement_temperature 100(2)
_cell_measurement_theta_max 25.50
_cell_measurement_theta_min 2.25
_cell_volume 4844.2(8)
_computing_cell_refinement 'SAINT (Bruker, 2006)'
_computing_data_collection 'APEX2 (Bruker, 2006)'
_computing_data_reduction SAINT
_computing_molecular_graphics 'ORTEP3 (Farrugia, 1997)'
_computing_publication_material SHELXTL
_computing_structure_refinement 'SHELXL-97 (Sheldrick, 1997)'
_computing_structure_solution 'SHELXTL (Sheldrick, 2008)'
_diffrn_ambient_temperature 100(2)
_diffrn_measured_fraction_theta_full 0.996
_diffrn_measured_fraction_theta_max 0.996
_diffrn_measurement_device_type 'Bruker SMART APEXII'
_diffrn_measurement_method '\w scans'
_diffrn_radiation_monochromator graphite
_diffrn_radiation_probe x-ray
_diffrn_radiation_type MoK\a
_diffrn_radiation_wavelength 0.71073
_diffrn_reflns_av_R_equivalents 0.0349
_diffrn_reflns_av_sigmaI/netI 0.0263
_diffrn_reflns_limit_h_max 23
_diffrn_reflns_limit_h_min -23
_diffrn_reflns_limit_k_max 9
_diffrn_reflns_limit_k_min -9
_diffrn_reflns_limit_l_max 37
_diffrn_reflns_limit_l_min -37
_diffrn_reflns_number 46882
_diffrn_reflns_theta_full 25.52
_diffrn_reflns_theta_max 25.52
_diffrn_reflns_theta_min 2.08
_diffrn_source 'fine-focus sealed tube'
_diffrn_source_type 'Bruker SMART APEXII'
_exptl_absorpt_coefficient_mu 0.892
_exptl_absorpt_correction_T_max 0.8348
_exptl_absorpt_correction_T_min 0.6741
_exptl_absorpt_correction_type multi-scan
_exptl_absorpt_process_details '(SADABS; Bruker, 2003)'
_exptl_crystal_colour yellow
_exptl_crystal_density_diffrn 1.446
_exptl_crystal_density_method 'not measured'
_exptl_crystal_description block
_exptl_crystal_F_000 2148
_exptl_crystal_recrystallization_method 'ACN evaporation'
_exptl_crystal_size_max 0.48
_exptl_crystal_size_mid 0.22
_exptl_crystal_size_min 0.21
_refine_diff_density_max 1.408
_refine_diff_density_min -1.261
_refine_diff_density_rms 0.095
_refine_ls_extinction_method none
_refine_ls_goodness_of_fit_ref 1.086
_refine_ls_hydrogen_treatment constr
_refine_ls_matrix_type full
_refine_ls_number_parameters 574
_refine_ls_number_reflns 9025
_refine_ls_number_restraints 0
_refine_ls_restrained_S_all 1.086
_refine_ls_R_factor_all 0.0569
_refine_ls_R_factor_gt 0.0460
_refine_ls_shift/su_max 0.001
_refine_ls_shift/su_mean 0.000
_refine_ls_structure_factor_coef Fsqd
_refine_ls_weighting_details 'calc w=1/[\s^2^(Fo^2^)+(0.0242P)^2^+26.9045P] where P=(Fo^2^+2Fc^2^)/3'
_refine_ls_weighting_scheme calc
_refine_ls_wR_factor_gt 0.0937
_refine_ls_wR_factor_ref 0.0985
_reflns_number_gt 7445
_reflns_number_total 9025
_reflns_threshold_expression >2sigma(I)
_cod_data_source_file c0dt00798f.txt
_cod_data_source_block 8-(dimesitylboryl)quinoline_3
_cod_depositor_comments
;

2018-09-11
Z value and formula fixed to values more according to usual
chemical conventions.                 miguel
;
_cod_original_formula_sum 'C111 H108 B4 Cl4 N4 Pd4'
_cod_original_formula_weight 2108.65
_cod_original_formula_moiety '4(C27 H27 B Cl N Pd), C3'
_cod_original_formula_units_Z 2
_cod_original_cell_volume 4844.2(7)
_cod_original_sg_symbol_H-M 'P 21/n'
_cod_database_code 7026858

loop_
_symmetry_equiv_pos_as_xyz
'x, y, z'
'-x+1/2, y+1/2, -z+1/2'
'-x, -y, -z'
'x-1/2, -y-1/2, z-1/2'

loop_
_atom_site_label
_atom_site_type_symbol
_atom_site_fract_x
_atom_site_fract_y
_atom_site_fract_z
_atom_site_U_iso_or_equiv
_atom_site_adp_type
_atom_site_occupancy
_atom_site_symmetry_multiplicity
_atom_site_calc_flag
_atom_site_refinement_flags
C61 C 0.4609(5) -0.6283(13) -0.0175(3) 0.104(3) Uiso 1 1 d .
C60 C 0.5000 -0.5000 0.0000 0.172(8) Uiso 1 2 d S
C2 C 0.1789(2) 0.7196(6) 0.98480(13) 0.0263(10) Uani 1 1 d .
H2 H 0.1921 0.6037 0.9845 0.032 Uiso 1 1 calc R
C3 C 0.1805(2) 0.8025(6) 1.02447(14) 0.0316(11) Uani 1 1 d .
H3 H 0.1933 0.7434 1.0503 0.038 Uiso 1 1 calc R
C4 C 0.1632(2) 0.9705(6) 1.02489(14) 0.0298(11) Uani 1 1 d .
H4 H 0.1657 1.0305 1.0512 0.036 Uiso 1 1 calc R
C5 C 0.1230(3) 1.2292(6) 0.98481(15) 0.0324(11) Uani 1 1 d .
H5 H 0.1230 1.2928 1.0105 0.039 Uiso 1 1 calc R
C6 C 0.1049(3) 1.3051(6) 0.94650(15) 0.0366(12) Uani 1 1 d .
H6 H 0.0926 1.4217 0.9456 0.044 Uiso 1 1 calc R
C7 C 0.1043(3) 1.2113(6) 0.90816(14) 0.0299(11) Uani 1 1 d .
H7 H 0.0930 1.2682 0.8818 0.036 Uiso 1 1 calc R
C8 C 0.1194(2) 1.0406(6) 0.90738(14) 0.0241(10) Uani 1 1 d .
C9 C 0.1397(2) 0.9627(6) 0.94750(14) 0.0219(9) Uani 1 1 d .
C10 C 0.1417(2) 1.0554(6) 0.98643(14) 0.0276(10) Uani 1 1 d .
C11 C 0.0662(2) 0.7700(5) 0.86120(14) 0.0208(9) Uani 1 1 d .
C12 C 0.0851(2) 0.6322(5) 0.83328(14) 0.0219(9) Uani 1 1 d .
C13 C 0.0416(2) 0.4881(6) 0.82566(15) 0.0281(11) Uani 1 1 d .
H13 H 0.0556 0.3972 0.8086 0.034 Uiso 1 1 calc R
C14 C -0.0196(3) 0.4801(6) 0.84255(18) 0.0364(13) Uani 1 1 d .
C15 C -0.0376(3) 0.6095(7) 0.87037(17) 0.0373(13) Uani 1 1 d .
H15 H -0.0803 0.6011 0.8822 0.045 Uiso 1 1 calc R
C16 C 0.0029(2) 0.7465(6) 0.88124(15) 0.0291(11) Uani 1 1 d .
C17 C 0.1543(2) 0.6316(6) 0.82194(13) 0.0208(9) Uani 1 1 d .
H17A H 0.1666 0.7250 0.8030 0.025 Uiso 1 1 calc R
H17B H 0.1720 0.5203 0.8133 0.025 Uiso 1 1 calc R
C18 C -0.0687(3) 0.3341(7) 0.8329(2) 0.0575(18) Uani 1 1 d .
H18A H -0.0517 0.2617 0.8108 0.086 Uiso 1 1 calc R
H18B H -0.1138 0.3788 0.8228 0.086 Uiso 1 1 calc R
H18C H -0.0724 0.2675 0.8590 0.086 Uiso 1 1 calc R
C19 C -0.0232(3) 0.8788(7) 0.91046(18) 0.0419(13) Uani 1 1 d .
H19A H 0.0046 0.8771 0.9379 0.063 Uiso 1 1 calc R
H19B H -0.0710 0.8541 0.9151 0.063 Uiso 1 1 calc R
H19C H -0.0203 0.9911 0.8974 0.063 Uiso 1 1 calc R
C20 C 0.1283(2) 1.0310(5) 0.82142(13) 0.0183(9) Uani 1 1 d .
C21 C 0.0805(2) 1.0396(5) 0.78457(13) 0.0204(9) Uani 1 1 d .
C22 C 0.0976(2) 1.1262(5) 0.74849(13) 0.0221(9) Uani 1 1 d .
H22 H 0.0650 1.1303 0.7243 0.027 Uiso 1 1 calc R
C23 C 0.1599(2) 1.2071(5) 0.74622(13) 0.0220(9) Uani 1 1 d .
C24 C 0.2066(2) 1.1968(6) 0.78185(13) 0.0214(9) Uani 1 1 d .
H24 H 0.2501 1.2492 0.7809 0.026 Uiso 1 1 calc R
C25 C 0.1923(2) 1.1125(5) 0.81886(13) 0.0198(9) Uani 1 1 d .
C26 C 0.0104(2) 0.9591(7) 0.78209(16) 0.0344(12) Uani 1 1 d .
H26A H 0.0142 0.8382 0.7754 0.052 Uiso 1 1 calc R
H26B H -0.0195 1.0148 0.7596 0.052 Uiso 1 1 calc R
H26C H -0.0090 0.9722 0.8096 0.052 Uiso 1 1 calc R
C27 C 0.1754(2) 1.3005(7) 0.70631(14) 0.0325(11) Uani 1 1 d .
H27A H 0.2155 1.3733 0.7127 0.049 Uiso 1 1 calc R
H27B H 0.1360 1.3705 0.6962 0.049 Uiso 1 1 calc R
H27C H 0.1848 1.2185 0.6841 0.049 Uiso 1 1 calc R
C28 C 0.2472(2) 1.1091(6) 0.85580(14) 0.0277(10) Uani 1 1 d .
H28A H 0.2403 1.2038 0.8751 0.042 Uiso 1 1 calc R
H28B H 0.2923 1.1193 0.8449 0.042 Uiso 1 1 calc R
H28C H 0.2447 1.0018 0.8713 0.042 Uiso 1 1 calc R
C29 C 0.3060(2) 0.2767(6) 0.00556(14) 0.0277(10) Uani 1 1 d .
H29 H 0.2933 0.3930 0.0056 0.033 Uiso 1 1 calc R
C30 C 0.3026(2) 0.1916(6) -0.03372(14) 0.0293(10) Uani 1 1 d .
H30 H 0.2889 0.2499 -0.0595 0.035 Uiso 1 1 calc R
C31 C 0.3193(2) 0.0228(6) -0.03422(14) 0.0268(10) Uani 1 1 d .
H31 H 0.3165 -0.0377 -0.0605 0.032 Uiso 1 1 calc R
C32 C 0.3569(3) -0.2351(6) 0.00632(14) 0.0284(11) Uani 1 1 d .
H32 H 0.3553 -0.3006 -0.0191 0.034 Uiso 1 1 calc R
C33 C 0.3746(3) -0.3097(6) 0.04488(14) 0.0322(11) Uani 1 1 d .
H33 H 0.3851 -0.4273 0.0462 0.039 Uiso 1 1 calc R
C34 C 0.3775(2) -0.2141(6) 0.08271(14) 0.0275(10) Uani 1 1 d .
H34 H 0.3884 -0.2703 0.1092 0.033 Uiso 1 1 calc R
C35 C 0.3652(2) -0.0410(5) 0.08301(13) 0.0204(9) Uani 1 1 d .
C36 C 0.3444(2) 0.0348(5) 0.04278(13) 0.0191(9) Uani 1 1 d .
C37 C 0.3408(2) -0.0605(6) 0.00426(13) 0.0229(9) Uani 1 1 d .
C38 C 0.4267(2) 0.2261(5) 0.12681(13) 0.0158(8) Uani 1 1 d .
C39 C 0.4117(2) 0.3694(5) 0.15402(13) 0.0183(9) Uani 1 1 d .
C40 C 0.4583(2) 0.5086(6) 0.15919(15) 0.0270(10) Uani 1 1 d .
H40 H 0.4472 0.6036 0.1759 0.032 Uiso 1 1 calc R
C41 C 0.5187(2) 0.5068(6) 0.14034(17) 0.0322(11) Uani 1 1 d .
C42 C 0.5322(2) 0.3686(6) 0.11364(16) 0.0303(11) Uani 1 1 d .
H42 H 0.5741 0.3682 0.1007 0.036 Uiso 1 1 calc R
C43 C 0.4887(2) 0.2364(6) 0.10535(14) 0.0218(9) Uani 1 1 d .
C44 C 0.3440(2) 0.3801(6) 0.16776(13) 0.0228(10) Uani 1 1 d .
H44A H 0.3292 0.4947 0.1760 0.027 Uiso 1 1 calc R
H44B H 0.3319 0.2911 0.1880 0.027 Uiso 1 1 calc R
C45 C 0.5710(3) 0.6463(7) 0.1475(2) 0.0521(16) Uani 1 1 d .
H45A H 0.5569 0.7246 0.1693 0.078 Uiso 1 1 calc R
H45B H 0.5747 0.7080 0.1208 0.078 Uiso 1 1 calc R
H45C H 0.6155 0.5968 0.1572 0.078 Uiso 1 1 calc R
C46 C 0.5101(2) 0.0946(6) 0.07713(15) 0.0315(11) Uani 1 1 d .
H46A H 0.5573 0.1135 0.0704 0.047 Uiso 1 1 calc R
H46B H 0.4798 0.0922 0.0506 0.047 Uiso 1 1 calc R
H46C H 0.5072 -0.0139 0.0921 0.047 Uiso 1 1 calc R
C47 C 0.3608(2) -0.0251(5) 0.16882(13) 0.0186(9) Uani 1 1 d .
C48 C 0.2953(2) -0.0976(6) 0.17264(13) 0.0219(9) Uani 1 1 d .
C49 C 0.2814(2) -0.1800(6) 0.21026(14) 0.0264(10) Uani 1 1 d .
H49 H 0.2371 -0.2268 0.2122 0.032 Uiso 1 1 calc R
C50 C 0.3296(2) -0.1959(6) 0.24484(14) 0.0253(10) Uani 1 1 d .
C51 C 0.3938(2) -0.1260(5) 0.24102(13) 0.0233(10) Uani 1 1 d .
H51 H 0.4277 -0.1358 0.2644 0.028 Uiso 1 1 calc R
C52 C 0.4102(2) -0.0426(5) 0.20438(13) 0.0195(9) Uani 1 1 d .
C53 C 0.2379(2) -0.0833(6) 0.13735(14) 0.0300(11) Uani 1 1 d .
H53A H 0.1938 -0.0875 0.1497 0.045 Uiso 1 1 calc R
H53B H 0.2408 -0.1776 0.1173 0.045 Uiso 1 1 calc R
H53C H 0.2419 0.0244 0.1222 0.045 Uiso 1 1 calc R
C54 C 0.3143(3) -0.2836(7) 0.28548(17) 0.0424(14) Uani 1 1 d .
H54A H 0.3102 -0.1989 0.3079 0.064 Uiso 1 1 calc R
H54B H 0.3515 -0.3623 0.2944 0.064 Uiso 1 1 calc R
H54C H 0.2713 -0.3466 0.2806 0.064 Uiso 1 1 calc R
C55 C 0.4826(2) 0.0247(6) 0.20451(14) 0.0279(10) Uani 1 1 d .
H55A H 0.5121 -0.0334 0.2267 0.042 Uiso 1 1 calc R
H55B H 0.4829 0.1468 0.2103 0.042 Uiso 1 1 calc R
H55C H 0.4997 0.0040 0.1766 0.042 Uiso 1 1 calc R
B1 B 0.1098(3) 0.9389(6) 0.86357(16) 0.0214(10) Uani 1 1 d .
B2 B 0.3791(2) 0.0628(6) 0.12616(15) 0.0194(10) Uani 1 1 d .
N1 N 0.16007(18) 0.7935(5) 0.94793(11) 0.0216(8) Uani 1 1 d .
N2 N 0.32590(18) 0.2045(5) 0.04238(11) 0.0206(8) Uani 1 1 d .
Cl2 Cl 0.21320(5) 0.42033(14) 0.09191(4) 0.0258(2) Uani 1 1 d .
Pd1 Pd 0.166041(16) 0.68365(4) 0.886855(10) 0.01830(9) Uani 1 1 d .
Pd2 Pd 0.326114(16) 0.32001(4) 0.103241(10) 0.01893(9) Uani 1 1 d .
Cl1 Cl 0.27877(5) 0.58590(13) 0.90125(3) 0.0217(2) Uani 1 1 d .

loop_
_atom_site_aniso_label
_atom_site_aniso_U_11
_atom_site_aniso_U_22
_atom_site_aniso_U_33
_atom_site_aniso_U_23
_atom_site_aniso_U_13
_atom_site_aniso_U_12
C2 0.034(3) 0.025(3) 0.019(2) 0.0032(18) 0.0000(19) 0.005(2)
C3 0.037(3) 0.034(3) 0.024(2) 0.004(2) 0.003(2) 0.011(2)
C4 0.036(3) 0.032(3) 0.022(2) -0.003(2) 0.010(2) 0.004(2)
C5 0.049(3) 0.024(3) 0.025(2) -0.0062(19) 0.009(2) 0.004(2)
C6 0.060(3) 0.017(2) 0.033(3) -0.001(2) 0.009(2) 0.005(2)
C7 0.046(3) 0.020(2) 0.024(2) 0.0021(19) 0.006(2) 0.005(2)
C8 0.029(2) 0.022(2) 0.022(2) 0.0005(18) 0.0062(18) -0.0012(19)
C9 0.023(2) 0.020(2) 0.024(2) 0.0018(18) 0.0065(18) 0.0018(18)
C10 0.032(3) 0.027(3) 0.025(2) -0.0033(19) 0.008(2) 0.003(2)
C11 0.020(2) 0.012(2) 0.029(2) 0.0046(17) -0.0028(18) -0.0007(17)
C12 0.023(2) 0.014(2) 0.028(2) 0.0049(17) -0.0026(18) 0.0010(17)
C13 0.030(3) 0.014(2) 0.037(3) 0.0023(19) -0.015(2) 0.0008(19)
C14 0.029(3) 0.019(3) 0.057(3) 0.013(2) -0.014(2) -0.006(2)
C15 0.022(2) 0.037(3) 0.054(3) 0.022(3) 0.004(2) 0.000(2)
C16 0.024(2) 0.029(3) 0.035(3) 0.012(2) 0.006(2) 0.002(2)
C17 0.021(2) 0.019(2) 0.021(2) -0.0030(17) -0.0044(17) 0.0014(17)
C18 0.039(3) 0.032(3) 0.097(5) 0.016(3) -0.017(3) -0.018(3)
C19 0.031(3) 0.043(3) 0.055(3) 0.004(3) 0.021(3) 0.005(2)
C20 0.024(2) 0.013(2) 0.017(2) -0.0013(16) 0.0011(17) 0.0027(17)
C21 0.020(2) 0.015(2) 0.026(2) -0.0023(17) 0.0026(18) 0.0028(17)
C22 0.027(2) 0.019(2) 0.020(2) -0.0013(17) -0.0016(18) 0.0046(18)
C23 0.028(2) 0.018(2) 0.021(2) -0.0008(17) 0.0073(18) 0.0030(19)
C24 0.022(2) 0.022(2) 0.020(2) -0.0047(18) 0.0028(17) -0.0009(19)
C25 0.022(2) 0.018(2) 0.019(2) -0.0056(17) 0.0034(17) -0.0009(18)
C26 0.025(3) 0.038(3) 0.039(3) 0.010(2) -0.006(2) -0.004(2)
C27 0.031(3) 0.040(3) 0.027(2) 0.010(2) 0.006(2) 0.001(2)
C28 0.031(3) 0.032(3) 0.020(2) -0.0035(19) -0.0005(19) -0.005(2)
C29 0.029(2) 0.020(2) 0.033(3) 0.0018(19) 0.002(2) 0.0047(19)
C30 0.036(3) 0.034(3) 0.017(2) 0.002(2) -0.0019(18) 0.003(2)
C31 0.028(2) 0.033(3) 0.019(2) -0.0049(19) 0.0018(18) 0.001(2)
C32 0.042(3) 0.022(2) 0.022(2) -0.0072(18) 0.004(2) -0.001(2)
C33 0.055(3) 0.016(2) 0.025(2) -0.0014(19) 0.004(2) -0.001(2)
C34 0.044(3) 0.019(2) 0.020(2) 0.0019(18) 0.003(2) 0.000(2)
C35 0.025(2) 0.018(2) 0.019(2) 0.0002(17) 0.0045(17) -0.0016(18)
C36 0.022(2) 0.018(2) 0.017(2) -0.0037(17) 0.0040(17) -0.0032(18)
C37 0.026(2) 0.022(2) 0.021(2) -0.0002(18) 0.0062(18) -0.0020(19)
C38 0.018(2) 0.0074(19) 0.021(2) 0.0019(15) -0.0038(16) 0.0017(16)
C39 0.020(2) 0.016(2) 0.018(2) -0.0005(16) -0.0075(17) -0.0012(17)
C40 0.034(3) 0.012(2) 0.034(3) -0.0007(18) -0.007(2) 0.0020(19)
C41 0.024(3) 0.021(2) 0.050(3) 0.010(2) -0.005(2) -0.005(2)
C42 0.022(2) 0.026(3) 0.043(3) 0.011(2) 0.007(2) 0.001(2)
C43 0.019(2) 0.020(2) 0.027(2) 0.0072(18) 0.0041(18) 0.0000(18)
C44 0.033(3) 0.021(2) 0.014(2) -0.0065(17) 0.0009(18) 0.0025(19)
C45 0.035(3) 0.029(3) 0.091(5) 0.001(3) -0.007(3) -0.013(2)
C46 0.028(3) 0.033(3) 0.035(3) 0.000(2) 0.011(2) 0.005(2)
C47 0.023(2) 0.012(2) 0.021(2) -0.0039(16) 0.0053(17) 0.0012(17)
C48 0.026(2) 0.019(2) 0.022(2) -0.0035(17) 0.0042(18) -0.0009(18)
C49 0.028(2) 0.021(2) 0.032(2) -0.002(2) 0.0121(19) -0.004(2)
C50 0.030(2) 0.020(2) 0.027(2) 0.0036(19) 0.0107(19) 0.004(2)
C51 0.031(3) 0.020(2) 0.019(2) 0.0022(17) 0.0016(18) 0.0053(19)
C52 0.021(2) 0.016(2) 0.021(2) -0.0017(17) 0.0019(17) 0.0023(18)
C53 0.030(3) 0.033(3) 0.027(2) -0.002(2) 0.004(2) -0.012(2)
C54 0.042(3) 0.047(3) 0.041(3) 0.016(3) 0.017(2) 0.003(3)
C55 0.024(2) 0.031(3) 0.027(2) 0.008(2) -0.0036(19) -0.004(2)
B1 0.021(3) 0.016(2) 0.027(3) 0.003(2) 0.004(2) 0.006(2)
B2 0.021(2) 0.014(2) 0.023(2) -0.0001(19) 0.0028(19) 0.004(2)
N1 0.0232(19) 0.020(2) 0.0225(18) -0.0013(15) 0.0049(15) 0.0023(16)
N2 0.0229(19) 0.0197(19) 0.0190(17) 0.0024(15) 0.0007(14) -0.0004(15)
Cl2 0.0190(5) 0.0259(6) 0.0324(6) 0.0008(5) 0.0022(4) 0.0045(4)
Pd1 0.01905(17) 0.01537(17) 0.02035(17) -0.00144(13) 0.00102(12) 0.00122(13)
Pd2 0.02021(17) 0.01607(17) 0.02061(17) -0.00112(13) 0.00234(12) 0.00117(14)
Cl1 0.0165(5) 0.0234(5) 0.0244(5) -0.0011(4) -0.0030(4) 0.0044(4)

loop_
_atom_type_symbol
_atom_type_description
_atom_type_scat_dispersion_real
_atom_type_scat_dispersion_imag
_atom_type_scat_source
C C 0.0033 0.0016 'International Tables Vol C Tables 4.2.6.8 and 6.1.1.4'
H H 0.0000 0.0000 'International Tables Vol C Tables 4.2.6.8 and 6.1.1.4'
B B 0.0013 0.0007 'International Tables Vol C Tables 4.2.6.8 and 6.1.1.4'
N N 0.0061 0.0033 'International Tables Vol C Tables 4.2.6.8 and 6.1.1.4'
Cl Cl 0.1484 0.1585 'International Tables Vol C Tables 4.2.6.8 and 6.1.1.4'
Pd Pd -0.9988 1.0072 'International Tables Vol C Tables 4.2.6.8 and 6.1.1.4'

loop_
_geom_angle_atom_site_label_1
_geom_angle_atom_site_label_2
_geom_angle_atom_site_label_3
_geom_angle
_geom_angle_site_symmetry_3
C61 C60 C61 180.0(11) 3_645
N1 C2 C3 123.8(4) .
N1 C2 H2 118.1 .
C3 C2 H2 118.1 .
C4 C3 C2 118.2(4) .
C4 C3 H3 120.9 .
C2 C3 H3 120.9 .
C3 C4 C10 120.4(4) .
C3 C4 H4 119.8 .
C10 C4 H4 119.8 .
C6 C5 C10 120.2(4) .
C6 C5 H5 119.9 .
C10 C5 H5 119.9 .
C5 C6 C7 120.3(5) .
C5 C6 H6 119.8 .
C7 C6 H6 119.8 .
C8 C7 C6 122.7(4) .
C8 C7 H7 118.6 .
C6 C7 H7 118.6 .
C7 C8 C9 116.6(4) .
C7 C8 B1 119.9(4) .
C9 C8 B1 123.4(4) .
N1 C9 C10 119.8(4) .
N1 C9 C8 118.6(4) .
C10 C9 C8 121.5(4) .
C4 C10 C5 123.0(4) .
C4 C10 C9 118.4(4) .
C5 C10 C9 118.5(4) .
C16 C11 C12 115.9(4) .
C16 C11 B1 124.5(4) .
C12 C11 B1 119.2(4) .
C16 C11 Pd1 125.4(3) .
C12 C11 Pd1 73.8(2) .
B1 C11 Pd1 77.2(2) .
C13 C12 C17 121.4(4) .
C13 C12 C11 120.7(4) .
C17 C12 C11 116.6(4) .
C13 C12 Pd1 129.9(3) .
C17 C12 Pd1 64.2(2) .
C11 C12 Pd1 67.5(2) .
C14 C13 C12 120.6(5) .
C14 C13 H13 119.7 .
C12 C13 H13 119.7 .
C13 C14 C15 119.2(5) .
C13 C14 C18 121.8(5) .
C15 C14 C18 118.9(5) .
C16 C15 C14 123.7(5) .
C16 C15 H15 118.1 .
C14 C15 H15 118.1 .
C15 C16 C11 119.5(5) .
C15 C16 C19 118.4(5) .
C11 C16 C19 121.7(4) .
C12 C17 Pd1 77.3(3) .
C12 C17 H17A 115.7 .
Pd1 C17 H17A 115.7 .
C12 C17 H17B 115.7 .
Pd1 C17 H17B 115.7 .
H17A C17 H17B 112.7 .
C14 C18 H18A 109.5 .
C14 C18 H18B 109.5 .
H18A C18 H18B 109.5 .
C14 C18 H18C 109.5 .
H18A C18 H18C 109.5 .
H18B C18 H18C 109.5 .
C16 C19 H19A 109.5 .
C16 C19 H19B 109.5 .
H19A C19 H19B 109.5 .
C16 C19 H19C 109.5 .
H19A C19 H19C 109.5 .
H19B C19 H19C 109.5 .
C25 C20 C21 117.0(4) .
C25 C20 B1 121.7(4) .
C21 C20 B1 121.3(4) .
C22 C21 C20 119.8(4) .
C22 C21 C26 116.6(4) .
C20 C21 C26 123.6(4) .
C23 C22 C21 123.0(4) .
C23 C22 H22 118.5 .
C21 C22 H22 118.5 .
C24 C23 C22 117.1(4) .
C24 C23 C27 122.2(4) .
C22 C23 C27 120.7(4) .
C23 C24 C25 122.4(4) .
C23 C24 H24 118.8 .
C25 C24 H24 118.8 .
C24 C25 C20 120.6(4) .
C24 C25 C28 117.8(4) .
C20 C25 C28 121.5(4) .
C21 C26 H26A 109.5 .
C21 C26 H26B 109.5 .
H26A C26 H26B 109.5 .
C21 C26 H26C 109.5 .
H26A C26 H26C 109.5 .
H26B C26 H26C 109.5 .
C23 C27 H27A 109.5 .
C23 C27 H27B 109.5 .
H27A C27 H27B 109.5 .
C23 C27 H27C 109.5 .
H27A C27 H27C 109.5 .
H27B C27 H27C 109.5 .
C25 C28 H28A 109.5 .
C25 C28 H28B 109.5 .
H28A C28 H28B 109.5 .
C25 C28 H28C 109.5 .
H28A C28 H28C 109.5 .
H28B C28 H28C 109.5 .
N2 C29 C30 123.7(4) .
N2 C29 H29 118.2 .
C30 C29 H29 118.2 .
C31 C30 C29 118.8(4) .
C31 C30 H30 120.6 .
C29 C30 H30 120.6 .
C30 C31 C37 119.8(4) .
C30 C31 H31 120.1 .
C37 C31 H31 120.1 .
C33 C32 C37 120.0(4) .
C33 C32 H32 120.0 .
C37 C32 H32 120.0 .
C32 C33 C34 120.6(4) .
C32 C33 H33 119.7 .
C34 C33 H33 119.7 .
C35 C34 C33 122.7(4) .
C35 C34 H34 118.7 .
C33 C34 H34 118.7 .
C34 C35 C36 116.3(4) .
C34 C35 B2 119.8(4) .
C36 C35 B2 123.8(4) .
N2 C36 C37 120.6(4) .
N2 C36 C35 117.9(4) .
C37 C36 C35 121.5(4) .
C31 C37 C32 122.9(4) .
C31 C37 C36 118.2(4) .
C32 C37 C36 118.8(4) .
C43 C38 C39 116.8(4) .
C43 C38 B2 123.9(4) .
C39 C38 B2 119.0(4) .
C43 C38 Pd2 126.7(3) .
C39 C38 Pd2 73.3(2) .
B2 C38 Pd2 75.9(2) .
C40 C39 C44 121.3(4) .
C40 C39 C38 120.0(4) .
C44 C39 C38 117.4(4) .
C40 C39 Pd2 130.2(3) .
C44 C39 Pd2 64.5(2) .
C38 C39 Pd2 68.1(2) .
C41 C40 C39 120.8(4) .
C41 C40 H40 119.6 .
C39 C40 H40 119.6 .
C40 C41 C42 118.6(4) .
C40 C41 C45 122.1(5) .
C42 C41 C45 119.4(5) .
C43 C42 C41 123.9(4) .
C43 C42 H42 118.0 .
C41 C42 H42 118.0 .
C42 C43 C38 119.7(4) .
C42 C43 C46 118.5(4) .
C38 C43 C46 121.5(4) .
C39 C44 Pd2 77.0(2) .
C39 C44 H44A 115.7 .
Pd2 C44 H44A 115.7 .
C39 C44 H44B 115.7 .
Pd2 C44 H44B 115.7 .
H44A C44 H44B 112.7 .
C41 C45 H45A 109.5 .
C41 C45 H45B 109.5 .
H45A C45 H45B 109.5 .
C41 C45 H45C 109.5 .
H45A C45 H45C 109.5 .
H45B C45 H45C 109.5 .
C43 C46 H46A 109.5 .
C43 C46 H46B 109.5 .
H46A C46 H46B 109.5 .
C43 C46 H46C 109.5 .
H46A C46 H46C 109.5 .
H46B C46 H46C 109.5 .
C52 C47 C48 117.0(4) .
C52 C47 B2 121.4(4) .
C48 C47 B2 121.6(4) .
C49 C48 C47 120.3(4) .
C49 C48 C53 117.8(4) .
C47 C48 C53 121.9(4) .
C50 C49 C48 122.4(4) .
C50 C49 H49 118.8 .
C48 C49 H49 118.8 .
C49 C50 C51 117.3(4) .
C49 C50 C54 122.3(4) .
C51 C50 C54 120.3(4) .
C52 C51 C50 122.5(4) .
C52 C51 H51 118.7 .
C50 C51 H51 118.7 .
C51 C52 C47 120.5(4) .
C51 C52 C55 116.7(4) .
C47 C52 C55 122.8(4) .
C48 C53 H53A 109.5 .
C48 C53 H53B 109.5 .
H53A C53 H53B 109.5 .
C48 C53 H53C 109.5 .
H53A C53 H53C 109.5 .
H53B C53 H53C 109.5 .
C50 C54 H54A 109.5 .
C50 C54 H54B 109.5 .
H54A C54 H54B 109.5 .
C50 C54 H54C 109.5 .
H54A C54 H54C 109.5 .
H54B C54 H54C 109.5 .
C52 C55 H55A 109.5 .
C52 C55 H55B 109.5 .
H55A C55 H55B 109.5 .
C52 C55 H55C 109.5 .
H55A C55 H55C 109.5 .
H55B C55 H55C 109.5 .
C20 B1 C11 120.7(4) .
C20 B1 C8 118.4(4) .
C11 B1 C8 119.2(4) .
C20 B1 Pd1 120.8(3) .
C11 B1 Pd1 62.4(2) .
C8 B1 Pd1 98.3(3) .
C47 B2 C35 117.7(4) .
C47 B2 C38 121.5(4) .
C35 B2 C38 119.0(4) .
C47 B2 Pd2 120.6(3) .
C35 B2 Pd2 98.3(3) .
C38 B2 Pd2 63.3(2) .
C2 N1 C9 119.3(4) .
C2 N1 Pd1 125.5(3) .
C9 N1 Pd1 114.9(3) .
C29 N2 C36 118.8(4) .
C29 N2 Pd2 125.7(3) .
C36 N2 Pd2 115.3(3) .
C17 Pd1 N1 164.16(15) .
C17 Pd1 C11 71.16(17) .
N1 Pd1 C11 95.07(15) .
C17 Pd1 C12 38.50(16) .
N1 Pd1 C12 131.35(15) .
C11 Pd1 C12 38.74(16) .
C17 Pd1 Cl1 98.37(12) .
N1 Pd1 Cl1 94.94(10) .
C11 Pd1 Cl1 169.26(12) .
C12 Pd1 Cl1 132.57(12) .
C17 Pd1 B1 81.75(17) .
N1 Pd1 B1 82.62(16) .
C11 Pd1 B1 40.42(16) .
C12 Pd1 B1 69.17(16) .
Cl1 Pd1 B1 137.75(13) .
C44 Pd2 N2 164.61(15) .
C44 Pd2 C38 71.07(16) .
N2 Pd2 C38 95.20(14) .
C44 Pd2 C39 38.48(16) .
N2 Pd2 C39 131.13(14) .
C38 Pd2 C39 38.57(14) .
C44 Pd2 Cl2 98.46(13) .
N2 Pd2 Cl2 94.65(10) .
C38 Pd2 Cl2 168.79(11) .
C39 Pd2 Cl2 133.26(11) .
C44 Pd2 B2 82.32(17) .
N2 Pd2 B2 82.65(15) .
C38 Pd2 B2 40.74(15) .
C39 Pd2 B2 69.55(16) .
Cl2 Pd2 B2 135.97(12) .

loop_
_geom_bond_atom_site_label_1
_geom_bond_atom_site_label_2
_geom_bond_distance
_geom_bond_site_symmetry_2
C61 C60 1.357(10) .
C60 C61 1.357(10) 3_645
C2 N1 1.320(5) .
C2 C3 1.406(6) .
C2 H2 0.9500 .
C3 C4 1.368(7) .
C3 H3 0.9500 .
C4 C10 1.413(6) .
C4 H4 0.9500 .
C5 C6 1.363(7) .
C5 C10 1.418(7) .
C5 H5 0.9500 .
C6 C7 1.413(6) .
C6 H6 0.9500 .
C7 C8 1.378(6) .
C7 H7 0.9500 .
C8 C9 1.428(6) .
C8 B1 1.590(6) .
C9 N1 1.392(6) .
C9 C10 1.423(6) .
C11 C16 1.453(6) .
C11 C12 1.465(6) .
C11 B1 1.582(6) .
C11 Pd1 2.163(4) .
C12 C13 1.428(6) .
C12 C17 1.434(6) .
C12 Pd1 2.248(4) .
C13 C14 1.356(7) .
C13 H13 0.9500 .
C14 C15 1.409(8) .
C14 C18 1.515(7) .
C15 C16 1.366(7) .
C15 H15 0.9500 .
C16 C19 1.509(7) .
C17 Pd1 2.074(4) .
C17 H17A 0.9900 .
C17 H17B 0.9900 .
C18 H18A 0.9800 .
C18 H18B 0.9800 .
C18 H18C 0.9800 .
C19 H19A 0.9800 .
C19 H19B 0.9800 .
C19 H19C 0.9800 .
C20 C25 1.419(6) .
C20 C21 1.426(6) .
C20 B1 1.581(6) .
C21 C22 1.390(6) .
C21 C26 1.512(6) .
C22 C23 1.387(6) .
C22 H22 0.9500 .
C23 C24 1.386(6) .
C23 C27 1.508(6) .
C24 C25 1.390(6) .
C24 H24 0.9500 .
C25 C28 1.514(6) .
C26 H26A 0.9800 .
C26 H26B 0.9800 .
C26 H26C 0.9800 .
C27 H27A 0.9800 .
C27 H27B 0.9800 .
C27 H27C 0.9800 .
C28 H28A 0.9800 .
C28 H28B 0.9800 .
C28 H28C 0.9800 .
C29 N2 1.318(5) .
C29 C30 1.401(6) .
C29 H29 0.9500 .
C30 C31 1.371(7) .
C30 H30 0.9500 .
C31 C37 1.408(6) .
C31 H31 0.9500 .
C32 C33 1.364(6) .
C32 C37 1.412(6) .
C32 H32 0.9500 .
C33 C34 1.405(6) .
C33 H33 0.9500 .
C34 C35 1.386(6) .
C34 H34 0.9500 .
C35 C36 1.426(6) .
C35 B2 1.586(6) .
C36 N2 1.385(6) .
C36 C37 1.422(6) .
C38 C43 1.444(6) .
C38 C39 1.462(6) .
C38 B2 1.589(6) .
C38 Pd2 2.176(4) .
C39 C40 1.428(6) .
C39 C44 1.435(6) .
C39 Pd2 2.247(4) .
C40 C41 1.372(7) .
C40 H40 0.9500 .
C41 C42 1.415(7) .
C41 C45 1.508(7) .
C42 C43 1.358(6) .
C42 H42 0.9500 .
C43 C46 1.510(6) .
C44 Pd2 2.082(4) .
C44 H44A 0.9900 .
C44 H44B 0.9900 .
C45 H45A 0.9800 .
C45 H45B 0.9800 .
C45 H45C 0.9800 .
C46 H46A 0.9800 .
C46 H46B 0.9800 .
C46 H46C 0.9800 .
C47 C52 1.420(6) .
C47 C48 1.423(6) .
C47 B2 1.578(6) .
C48 C49 1.397(6) .
C48 C53 1.514(6) .
C49 C50 1.382(6) .
C49 H49 0.9500 .
C50 C51 1.390(6) .
C50 C54 1.505(6) .
C51 C52 1.388(6) .
C51 H51 0.9500 .
C52 C55 1.518(6) .
C53 H53A 0.9800 .
C53 H53B 0.9800 .
C53 H53C 0.9800 .
C54 H54A 0.9800 .
C54 H54B 0.9800 .
C54 H54C 0.9800 .
C55 H55A 0.9800 .
C55 H55B 0.9800 .
C55 H55C 0.9800 .
B1 Pd1 2.379(5) .
B2 Pd2 2.363(5) .
N1 Pd1 2.118(3) .
N2 Pd2 2.118(3) .
Cl2 Pd2 2.3507(11) .
Pd1 Cl1 2.3490(10) .
